data_7720170
loop_
_publ_author_name
'Chakraborty, Soumi'
'Mao, Erqian'
'Gray, Thomas G.'
'Teets, Thomas S.'

_publ_section_title
;
 Luminescent N-heterocyclic carbene Cu(I) complexes with N^O chelating
 ligands exhibit microsecond lifetimes and photocatalytic activity.
;
_journal_issue 7
_journal_name_full 'Dalton transactions (Cambridge, England : 2003)'
_journal_page_first 2908
_journal_page_last 2918
_journal_paper_doi 10.1039/d5dt02991k
_journal_volume 55
_journal_year 2026
_chemical_formula_sum 'C41.5 H51 Cu N3 O'
_chemical_formula_weight 671.39
_space_group_crystal_system monoclinic
_space_group_IT_number 14
_space_group_name_Hall '-P 2yn'
_space_group_name_H-M_alt 'P 1 21/n 1'
_atom_sites_solution_hydrogens geom
_audit_creation_method SHELXL-2018/3
_audit_update_record
;
2025-01-21 deposited with the CCDC.	2026-01-26 downloaded from the CCDC.
;
_cell_angle_alpha 90
_cell_angle_beta 91.896(4)
_cell_angle_gamma 90
_cell_formula_units_Z 8
_cell_length_a 14.363(3)
_cell_length_b 16.665(4)
_cell_length_c 30.030(7)
_cell_measurement_reflns_used 9984
_cell_measurement_temperature 123(2)
_cell_measurement_theta_max 27.47
_cell_measurement_theta_min 2.28
_cell_volume 7184(3)
_computing_cell_refinement 'Bruker SAINT'
_computing_data_collection 'Bruker APEX2'
_computing_data_reduction 'Bruker SAINT'
_computing_molecular_graphics 'Bruker SHELXTL'
_computing_publication_material 'Bruker SHELXTL'
_computing_structure_refinement 'SHELXL-2018/3 (Sheldrick, 2018)'
_computing_structure_solution 'SHELXT 2018/2 (Sheldrick, 2018)'
_diffrn_ambient_temperature 123(2)
_diffrn_measured_fraction_theta_full 0.999
_diffrn_measured_fraction_theta_max 1.000
_diffrn_measurement_device_type 'Bruker APEX-II CCD'
_diffrn_measurement_method '\f and \w scans'
_diffrn_radiation_type MoK\a
_diffrn_radiation_wavelength 0.71073
_diffrn_reflns_av_R_equivalents 0.0483
_diffrn_reflns_av_unetI/netI 0.0570
_diffrn_reflns_Laue_measured_fraction_full 0.999
_diffrn_reflns_Laue_measured_fraction_max 1.000
_diffrn_reflns_limit_h_max 16
_diffrn_reflns_limit_h_min -18
_diffrn_reflns_limit_k_max 21
_diffrn_reflns_limit_k_min -21
_diffrn_reflns_limit_l_max 38
_diffrn_reflns_limit_l_min -26
_diffrn_reflns_number 43345
_diffrn_reflns_point_group_measured_fraction_full 0.999
_diffrn_reflns_point_group_measured_fraction_max 1.000
_diffrn_reflns_theta_full 25.242
_diffrn_reflns_theta_max 27.103
_diffrn_reflns_theta_min 1.593
_exptl_absorpt_coefficient_mu 0.644
_exptl_absorpt_correction_T_max 0.7456
_exptl_absorpt_correction_T_min 0.6355
_exptl_absorpt_correction_type multi-scan
_exptl_absorpt_process_details sadabs
_exptl_crystal_colour yellow
_exptl_crystal_density_diffrn 1.242
_exptl_crystal_description block
_exptl_crystal_F_000 2864
_exptl_crystal_size_max 0.400
_exptl_crystal_size_mid 0.360
_exptl_crystal_size_min 0.100
_refine_diff_density_max 0.723
_refine_diff_density_min -0.590
_refine_diff_density_rms 0.070
_refine_ls_extinction_method none
_refine_ls_goodness_of_fit_ref 1.036
_refine_ls_hydrogen_treatment constr
_refine_ls_matrix_type full
_refine_ls_number_parameters 854
_refine_ls_number_reflns 15862
_refine_ls_number_restraints 71
_refine_ls_restrained_S_all 1.042
_refine_ls_R_factor_all 0.0600
_refine_ls_R_factor_gt 0.0468
_refine_ls_shift/su_max 0.002
_refine_ls_shift/su_mean 0.000
_refine_ls_structure_factor_coef Fsqd
_refine_ls_weighting_details 'w=1/[\s^2^(Fo^2^)+(0.0602P)^2^+4.4776P] where P=(Fo^2^+2Fc^2^)/3'
_refine_ls_weighting_scheme calc
_refine_ls_wR_factor_gt 0.1228
_refine_ls_wR_factor_ref 0.1306
_reflns_Friedel_coverage 0.000
_reflns_number_gt 12749
_reflns_number_total 15862
_reflns_threshold_expression 'I > 2\s(I)'
_cod_data_source_file d5dt02991k6.cif
_cod_data_source_block Cu1
_cod_original_sg_symbol_H-M 'P 21/n'
_cod_original_formula_sum 'C41.50 H51 Cu N3 O'
_cod_database_code 7720170
_shelx_shelxl_version_number 2018/3
_shelx_space_group_comment
; 
The symmetry employed for this shelxl refinement is uniquely defined 
by the following loop, which should always be used as a source of 
symmetry information in preference to the above space-group names. 
They are only intended as comments. 
;
_shelx_estimated_absorpt_t_min 0.783
_shelx_estimated_absorpt_t_max 0.938

loop_
_space_group_symop_operation_xyz
'x, y, z'
'-x+1/2, y+1/2, -z+1/2'
'-x, -y, -z'
'x-1/2, -y-1/2, z-1/2'

loop_
_atom_site_label
_atom_site_type_symbol
_atom_site_fract_x
_atom_site_fract_y
_atom_site_fract_z
_atom_site_U_iso_or_equiv
_atom_site_adp_type
_atom_site_occupancy
_atom_site_site_symmetry_order
_atom_site_calc_flag
_atom_site_refinement_flags_posn
_atom_site_refinement_flags_adp
_atom_site_refinement_flags_occupancy
_atom_site_disorder_assembly
_atom_site_disorder_group
O2A O 0.15989(12) 0.30088(10) 0.30428(5) 0.0280(4) Uani 1 1 d . . . . .
Cu1A Cu 0.24082(2) 0.28586(2) 0.25084(2) 0.02190(8) Uani 1 1 d . . . . .
O1 O 0.62184(11) 0.28729(10) 0.46187(5) 0.0283(4) Uani 1 1 d . . . . .
Cu1 Cu 0.66872(2) 0.35210(2) 0.40922(2) 0.02214(8) Uani 1 1 d . . . . .
N1 N 0.54960(13) 0.41141(11) 0.41612(6) 0.0213(4) Uani 1 1 d . . . . .
N2 N 0.82305(12) 0.31810(10) 0.34857(6) 0.0176(4) Uani 1 1 d . . . . .
N3 N 0.86126(12) 0.39541(10) 0.40301(6) 0.0177(4) Uani 1 1 d . . . . .
N1A N 0.34341(13) 0.27443(11) 0.29843(6) 0.0213(4) Uani 1 1 d . . . . .
N2A N 0.20305(12) 0.33567(10) 0.15731(6) 0.0170(4) Uani 1 1 d . . . . .
N3A N 0.18050(12) 0.21053(10) 0.16780(6) 0.0150(3) Uani 1 1 d . . . . .
C1A C 0.20911(14) 0.27833(12) 0.18976(7) 0.0170(4) Uani 1 1 d . . . . .
C2A C 0.17103(16) 0.30446(13) 0.11677(7) 0.0222(5) Uani 1 1 d . . . . .
H2A H 0.161251 0.333073 0.089652 0.027 Uiso 1 1 calc R U . . .
C3A C 0.15663(16) 0.22582(13) 0.12346(7) 0.0203(4) Uani 1 1 d . . . . .
H3A H 0.134380 0.187964 0.101982 0.024 Uiso 1 1 calc R U . . .
C11A C 0.43409(16) 0.26082(14) 0.29526(8) 0.0248(5) Uani 1 1 d . . . . .
H11A H 0.459293 0.258911 0.266428 0.030 Uiso 1 1 calc R U . . .
C12A C 0.49460(17) 0.24911(15) 0.33244(8) 0.0293(5) Uani 1 1 d . . . . .
H12A H 0.559073 0.239670 0.328606 0.035 Uiso 1 1 calc R U . . .
C13A C 0.45960(17) 0.25146(15) 0.37413(8) 0.0299(5) Uani 1 1 d . . . . .
H13A H 0.499608 0.242986 0.399517 0.036 Uiso 1 1 calc R U . . .
C14A C 0.36384(17) 0.26652(14) 0.37948(8) 0.0243(5) Uani 1 1 d . . . . .
C15A C 0.32164(18) 0.26893(15) 0.42117(8) 0.0297(5) Uani 1 1 d . . . . .
H15A H 0.357968 0.262750 0.447963 0.036 Uiso 1 1 calc R U . . .
C16A C 0.22741(18) 0.28034(15) 0.42237(8) 0.0297(5) Uani 1 1 d . . . . .
H16A H 0.198893 0.281424 0.450459 0.036 Uiso 1 1 calc R U . . .
C17A C 0.17100(17) 0.29055(14) 0.38334(8) 0.0269(5) Uani 1 1 d . . . . .
H17A H 0.105711 0.297120 0.385959 0.032 Uiso 1 1 calc R U . . .
C18A C 0.20818(16) 0.29127(13) 0.34136(7) 0.0219(5) Uani 1 1 d . . . . .
C19A C 0.30762(16) 0.27772(12) 0.34004(7) 0.0194(4) Uani 1 1 d . . . . .
C21A C 0.23023(16) 0.41859(12) 0.16363(7) 0.0207(4) Uani 1 1 d . . . . .
C22A C 0.32175(17) 0.43969(13) 0.15521(8) 0.0248(5) Uani 1 1 d . . . . .
C23A C 0.34648(19) 0.52007(15) 0.16036(10) 0.0352(6) Uani 1 1 d . . . . .
H23A H 0.408321 0.536609 0.154803 0.042 Uiso 1 1 calc R U . . .
C24A C 0.2815(2) 0.57619(14) 0.17356(10) 0.0399(7) Uani 1 1 d . . . . .
H24A H 0.299550 0.630647 0.177475 0.048 Uiso 1 1 calc R U . . .
C25A C 0.19098(19) 0.55354(14) 0.18103(9) 0.0343(6) Uani 1 1 d . . . . .
H25A H 0.147399 0.592872 0.189840 0.041 Uiso 1 1 calc R U . . .
C26A C 0.16218(17) 0.47416(13) 0.17591(8) 0.0240(5) Uani 1 1 d . . . . .
C31A C -0.0081(2) 0.5111(2) 0.16498(12) 0.0500(8) Uani 1 1 d . . . . .
H31A H -0.001631 0.560387 0.182578 0.075 Uiso 1 1 calc R U . . .
H31B H -0.071395 0.489948 0.167337 0.075 Uiso 1 1 calc R U . . .
H31C H 0.003899 0.522771 0.133705 0.075 Uiso 1 1 calc R U . . .
C32A C 0.06187(17) 0.44890(14) 0.18260(8) 0.0266(5) Uani 1 1 d . . . . .
H32A H 0.050685 0.398163 0.165463 0.032 Uiso 1 1 calc R U . . .
C33A C 0.0444(2) 0.43125(19) 0.23140(10) 0.0429(7) Uani 1 1 d . . . . .
H33A H 0.088636 0.390508 0.242429 0.064 Uiso 1 1 calc R U . . .
H33B H -0.019338 0.411378 0.234250 0.064 Uiso 1 1 calc R U . . .
H33C H 0.052682 0.480517 0.248904 0.064 Uiso 1 1 calc R U . . .
C41A C 0.4760(2) 0.3732(2) 0.17359(11) 0.0478(8) Uani 1 1 d . . . . .
H41A H 0.509069 0.424628 0.174716 0.072 Uiso 1 1 calc R U . . .
H41B H 0.518498 0.330858 0.164288 0.072 Uiso 1 1 calc R U . . .
H41C H 0.453182 0.360535 0.203178 0.072 Uiso 1 1 calc R U . . .
C42A C 0.39354(17) 0.37881(15) 0.14019(9) 0.0294(5) Uani 1 1 d . . . . .
H42A H 0.362642 0.325051 0.138884 0.035 Uiso 1 1 calc R U . . .
C43A C 0.4261(2) 0.3983(2) 0.09357(10) 0.0490(8) Uani 1 1 d . . . . .
H43A H 0.372011 0.401169 0.072834 0.074 Uiso 1 1 calc R U . . .
H43B H 0.468539 0.356271 0.083851 0.074 Uiso 1 1 calc R U . . .
H43C H 0.458494 0.450067 0.094066 0.074 Uiso 1 1 calc R U . . .
C51A C 0.16871(15) 0.13310(12) 0.18871(7) 0.0163(4) Uani 1 1 d . . . . .
C52A C 0.23882(15) 0.07531(12) 0.18492(7) 0.0184(4) Uani 1 1 d . . . . .
C53A C 0.22295(17) -0.00038(13) 0.20317(8) 0.0255(5) Uani 1 1 d . . . . .
H53A H 0.268929 -0.041095 0.201191 0.031 Uiso 1 1 calc R U . . .
C54A C 0.14065(19) -0.01634(14) 0.22410(8) 0.0308(6) Uani 1 1 d . . . . .
H54A H 0.130571 -0.068123 0.236255 0.037 Uiso 1 1 calc R U . . .
C55A C 0.07310(18) 0.04177(14) 0.22758(8) 0.0282(5) Uani 1 1 d . . . . .
H55A H 0.017333 0.029593 0.242341 0.034 Uiso 1 1 calc R U . . .
C56A C 0.08537(16) 0.11875(13) 0.20965(7) 0.0207(4) Uani 1 1 d . . . . .
C61A C 0.39662(17) 0.13929(16) 0.19325(9) 0.0340(6) Uani 1 1 d . . . . .
H61A H 0.367151 0.188476 0.203800 0.051 Uiso 1 1 calc R U . . .
H61B H 0.452877 0.153100 0.177313 0.051 Uiso 1 1 calc R U . . .
H61C H 0.413418 0.104952 0.218762 0.051 Uiso 1 1 calc R U . . .
C62A C 0.32841(16) 0.09441(13) 0.16174(7) 0.0217(5) Uani 1 1 d . . . . .
H62A H 0.312492 0.130761 0.136104 0.026 Uiso 1 1 calc R U . . .
C63A C 0.37473(18) 0.01950(14) 0.14314(8) 0.0282(5) Uani 1 1 d . . . . .
H63A H 0.396592 -0.014860 0.167819 0.042 Uiso 1 1 calc R U . . .
H63B H 0.427757 0.035387 0.125412 0.042 Uiso 1 1 calc R U . . .
H63C H 0.329534 -0.010029 0.124270 0.042 Uiso 1 1 calc R U . . .
C71A C -0.0289(2) 0.1888(2) 0.25819(10) 0.0485(8) Uani 1 1 d . . . . .
H71A H -0.057472 0.137899 0.266698 0.073 Uiso 1 1 calc R U . . .
H71B H -0.075752 0.231532 0.258423 0.073 Uiso 1 1 calc R U . . .
H71C H 0.022160 0.201855 0.279419 0.073 Uiso 1 1 calc R U . . .
C72A C 0.00886(16) 0.18126(14) 0.21182(8) 0.0258(5) Uani 1 1 d . . . . .
H72A H 0.035902 0.234300 0.203553 0.031 Uiso 1 1 calc R U . . .
C73A C -0.0698(2) 0.16196(18) 0.17827(10) 0.0410(7) Uani 1 1 d . . . . .
H73A H -0.045118 0.159603 0.148270 0.062 Uiso 1 1 calc R U . . .
H73B H -0.117599 0.203838 0.179323 0.062 Uiso 1 1 calc R U . . .
H73C H -0.097359 0.110024 0.185644 0.062 Uiso 1 1 calc R U . . .
C1 C 0.78644(14) 0.35435(12) 0.38468(7) 0.0173(4) Uani 1 1 d . . . . .
C2 C 0.91745(15) 0.33446(13) 0.34514(7) 0.0201(4) Uani 1 1 d . . . . .
H2 H 0.957412 0.314886 0.323019 0.024 Uiso 1 1 calc R U . . .
C3 C 0.94110(15) 0.38334(13) 0.37923(7) 0.0200(4) Uani 1 1 d . . . . .
H3 H 1.001000 0.405390 0.385769 0.024 Uiso 1 1 calc R U . . .
C11 C 0.55227(16) 0.32504(15) 0.47917(7) 0.0243(5) Uani 1 1 d . . . . .
C12 C 0.51252(18) 0.30431(16) 0.51919(8) 0.0305(5) Uani 1 1 d . . . . .
H12 H 0.537565 0.260578 0.535972 0.037 Uiso 1 1 calc R U . . .
C13 C 0.43592(18) 0.34682(17) 0.53534(8) 0.0349(6) Uani 1 1 d . . . . .
H13 H 0.412003 0.331763 0.563246 0.042 Uiso 1 1 calc R U . . .
C14 C 0.39469(18) 0.40880(17) 0.51246(8) 0.0343(6) Uani 1 1 d . . . . .
H14 H 0.342781 0.435987 0.524183 0.041 Uiso 1 1 calc R U . . .
C15 C 0.43048(16) 0.43206(15) 0.47087(8) 0.0259(5) Uani 1 1 d . . . . .
C16 C 0.39045(17) 0.49133(15) 0.44282(9) 0.0321(6) Uani 1 1 d . . . . .
H16 H 0.336935 0.519847 0.451771 0.039 Uiso 1 1 calc R U . . .
C17 C 0.42843(18) 0.50778(15) 0.40286(9) 0.0324(6) Uani 1 1 d . . . . .
H17 H 0.400229 0.546099 0.383259 0.039 Uiso 1 1 calc R U . . .
C18 C 0.50968(17) 0.46747(14) 0.39101(8) 0.0278(5) Uani 1 1 d . . . . .
H18 H 0.537196 0.481124 0.363694 0.033 Uiso 1 1 calc R U . . .
C19 C 0.50971(15) 0.39182(14) 0.45549(7) 0.0212(4) Uani 1 1 d . . . . .
C21 C 0.77249(15) 0.26148(13) 0.32046(7) 0.0190(4) Uani 1 1 d . . . . .
C22 C 0.76554(16) 0.18213(13) 0.33511(8) 0.0241(5) Uani 1 1 d . . . . .
C23 C 0.71807(18) 0.12813(15) 0.30670(9) 0.0327(6) Uani 1 1 d . . . . .
H23 H 0.711325 0.073860 0.315726 0.039 Uiso 1 1 calc R U . . .
C24 C 0.6809(2) 0.15222(16) 0.26585(9) 0.0366(6) Uani 1 1 d . . . . .
H24 H 0.649191 0.114533 0.247075 0.044 Uiso 1 1 calc R U . . .
C25 C 0.68965(18) 0.23104(15) 0.25222(8) 0.0302(5) Uani 1 1 d . . . . .
H25 H 0.663710 0.246959 0.224079 0.036 Uiso 1 1 calc R U . . .
C26 C 0.73588(16) 0.28743(13) 0.27905(8) 0.0225(5) Uani 1 1 d . . . . .
C31 C 0.8822(3) 0.0905(2) 0.37312(12) 0.0603(10) Uani 1 1 d . . . . .
H31D H 0.855284 0.044330 0.357130 0.090 Uiso 1 1 calc R U . . .
H31E H 0.907353 0.073094 0.402289 0.090 Uiso 1 1 calc R U . . .
H31F H 0.932448 0.113494 0.355853 0.090 Uiso 1 1 calc R U . . .
C32 C 0.80726(19) 0.15347(15) 0.37948(9) 0.0313(5) Uani 1 1 d . . . . .
H32 H 0.837410 0.200713 0.394578 0.038 Uiso 1 1 calc R U . . .
C33 C 0.7324(2) 0.1224(2) 0.40966(11) 0.0545(8) Uani 1 1 d . . . . .
H33D H 0.703950 0.074078 0.396495 0.082 Uiso 1 1 calc R U . . .
H33E H 0.684585 0.163673 0.412989 0.082 Uiso 1 1 calc R U . . .
H33F H 0.760470 0.109295 0.438959 0.082 Uiso 1 1 calc R U . . .
C41 C 0.6589(2) 0.42222(17) 0.27816(10) 0.0432(7) Uani 1 1 d . . . . .
H41D H 0.603071 0.400697 0.262752 0.065 Uiso 1 1 calc R U . . .
H41E H 0.666593 0.478773 0.270133 0.065 Uiso 1 1 calc R U . . .
H41F H 0.652212 0.417651 0.310429 0.065 Uiso 1 1 calc R U . . .
C42 C 0.74431(17) 0.37466(14) 0.26435(8) 0.0273(5) Uani 1 1 d . . . . .
H42 H 0.800083 0.398154 0.280330 0.033 Uiso 1 1 calc R U . . .
C43 C 0.7586(2) 0.38302(18) 0.21446(9) 0.0425(7) Uani 1 1 d . . . . .
H43D H 0.810731 0.349045 0.205908 0.064 Uiso 1 1 calc R U . . .
H43E H 0.772333 0.439119 0.207427 0.064 Uiso 1 1 calc R U . . .
H43F H 0.701824 0.366263 0.197983 0.064 Uiso 1 1 calc R U . . .
C51 C 0.85988(14) 0.44217(13) 0.44350(7) 0.0187(4) Uani 1 1 d . . . . .
C52 C 0.86328(15) 0.52590(13) 0.44006(7) 0.0208(4) Uani 1 1 d . . . . .
C53 C 0.86491(16) 0.56983(14) 0.47955(8) 0.0265(5) Uani 1 1 d . . . . .
H53 H 0.866574 0.626780 0.478418 0.032 Uiso 1 1 calc R U . . .
C54 C 0.86414(18) 0.53147(15) 0.52038(8) 0.0298(5) Uani 1 1 d . . . . .
H54 H 0.866181 0.562279 0.547014 0.036 Uiso 1 1 calc R U . . .
C55 C 0.86042(17) 0.44857(15) 0.52279(8) 0.0267(5) Uani 1 1 d . . . . .
H55 H 0.859507 0.423317 0.551131 0.032 Uiso 1 1 calc R U . . .
C56 C 0.85800(15) 0.40142(13) 0.48438(7) 0.0212(4) Uani 1 1 d . . . . .
C61 C 0.75960(18) 0.57282(17) 0.37618(9) 0.0370(6) Uani 1 1 d . . . . .
H61D H 0.732267 0.518949 0.375008 0.055 Uiso 1 1 calc R U . . .
H61E H 0.759214 0.595701 0.346109 0.055 Uiso 1 1 calc R U . . .
H61F H 0.723053 0.607093 0.395548 0.055 Uiso 1 1 calc R U . . .
C62 C 0.86023(16) 0.56768(13) 0.39476(8) 0.0235(5) Uani 1 1 d . . . . .
H62 H 0.896250 0.533963 0.373824 0.028 Uiso 1 1 calc R U . . .
C63 C 0.9042(2) 0.65132(15) 0.39583(9) 0.0360(6) Uani 1 1 d . . . . .
H63D H 0.865759 0.687542 0.413216 0.054 Uiso 1 1 calc R U . . .
H63E H 0.908030 0.671781 0.365355 0.054 Uiso 1 1 calc R U . . .
H63F H 0.966873 0.648199 0.409616 0.054 Uiso 1 1 calc R U . . .
C71 C 0.8107(2) 0.27956(16) 0.52935(9) 0.0359(6) Uani 1 1 d . . . . .
H71D H 0.850796 0.293380 0.555258 0.054 Uiso 1 1 calc R U . . .
H71E H 0.803556 0.221153 0.527612 0.054 Uiso 1 1 calc R U . . .
H71F H 0.749422 0.304494 0.532355 0.054 Uiso 1 1 calc R U . . .
C72 C 0.85477(16) 0.31019(14) 0.48703(8) 0.0238(5) Uani 1 1 d . . . . .
H72 H 0.815401 0.290775 0.461139 0.029 Uiso 1 1 calc R U . . .
C73 C 0.95247(19) 0.27365(15) 0.48269(10) 0.0357(6) Uani 1 1 d . . . . .
H73D H 0.978635 0.290966 0.454536 0.054 Uiso 1 1 calc R U . . .
H73E H 0.948010 0.214981 0.483165 0.054 Uiso 1 1 calc R U . . .
H73F H 0.992964 0.291749 0.507610 0.054 Uiso 1 1 calc R U . . .
C1S C 0.6477(3) 0.1376(3) 0.50891(13) 0.0709(11) Uani 1 1 d . U . . .
H1S1 H 0.610149 0.165779 0.485970 0.106 Uiso 0.5 1 calc R U P . .
H1S2 H 0.650617 0.169859 0.536215 0.106 Uiso 0.5 1 calc R U P . .
H1S3 H 0.710784 0.129318 0.498352 0.106 Uiso 0.5 1 calc R U P . .
H1S4 H 0.704218 0.144192 0.527721 0.106 Uiso 0.5 1 calc R U P . .
H1S5 H 0.663750 0.140112 0.477477 0.106 Uiso 0.5 1 calc R U P . .
H1S6 H 0.603582 0.180652 0.515339 0.106 Uiso 0.5 1 calc R U P . .
C2S C 0.6032(2) 0.05642(19) 0.51856(10) 0.0461(7) Uani 1 1 d . U . . .
C3S C 0.6440(2) 0.0080(2) 0.54927(10) 0.0510(8) Uani 1 1 d . U . . .
H3S H 0.700005 0.022675 0.564928 0.061 Uiso 1 1 calc R U . . .
C4S C 0.5973(3) -0.0690(2) 0.55726(11) 0.0572(9) Uani 1 1 d . U . . .
H4S H 0.624808 -0.104834 0.578503 0.069 Uiso 1 1 calc R U . . .
C5S C 0.5186(2) -0.09089(16) 0.53622(9) 0.0392(6) Uani 1 1 d . U . . .
H5S H 0.489537 -0.140895 0.541947 0.047 Uiso 1 1 calc R U . . .
C6S C 0.5197(2) 0.03592(17) 0.49507(10) 0.0460(7) Uani 1 1 d . U . . .
C1P C 0.6132(4) -0.1441(3) 0.40912(17) 0.0923(13) Uani 1 1 d . U . . .
H1P1 H 0.595018 -0.184962 0.387023 0.138 Uiso 1 1 calc R U . . .
H1P2 H 0.572383 -0.147659 0.434564 0.138 Uiso 1 1 calc R U . . .
H1P3 H 0.607457 -0.090735 0.395610 0.138 Uiso 1 1 calc R U . . .
C2P C 0.7038(5) -0.1567(4) 0.4234(3) 0.156(3) Uani 1 1 d . U . . .
H2P1 H 0.740773 -0.156204 0.396111 0.187 Uiso 1 1 calc R U . . .
H2P2 H 0.706084 -0.212502 0.434636 0.187 Uiso 1 1 calc R U . . .
C3P C 0.7555(4) -0.1103(3) 0.4552(2) 0.1220(19) Uani 1 1 d . U . . .
H3P1 H 0.769189 -0.059862 0.439319 0.146 Uiso 1 1 calc R U . . .
H3P2 H 0.709292 -0.095701 0.477614 0.146 Uiso 1 1 calc R U . . .
C4P C 0.8339(4) -0.1255(4) 0.4796(3) 0.134(2) Uani 1 1 d . U . . .
H4P1 H 0.879526 -0.143119 0.457596 0.161 Uiso 1 1 calc R U . . .
H4P2 H 0.819278 -0.173767 0.497207 0.161 Uiso 1 1 calc R U . . .
C5P C 0.8850(5) -0.0756(4) 0.5093(3) 0.161(3) Uani 1 1 d . U . . .
H5P1 H 0.938965 -0.105023 0.521644 0.241 Uiso 1 1 calc R U . . .
H5P2 H 0.906272 -0.027972 0.493424 0.241 Uiso 1 1 calc R U . . .
H5P3 H 0.845204 -0.059037 0.533574 0.241 Uiso 1 1 calc R U . . .

loop_
_atom_site_aniso_label
_atom_site_aniso_U_11
_atom_site_aniso_U_22
_atom_site_aniso_U_33
_atom_site_aniso_U_23
_atom_site_aniso_U_13
_atom_site_aniso_U_12
O2A 0.0257(9) 0.0361(9) 0.0221(8) -0.0025(7) -0.0013(7) 0.0069(7)
Cu1A 0.03106(17) 0.01821(14) 0.01633(14) -0.00238(10) -0.00064(11) -0.00151(11)
O1 0.0202(8) 0.0412(10) 0.0237(9) 0.0038(7) 0.0041(6) 0.0070(7)
Cu1 0.01370(14) 0.03319(16) 0.01986(15) -0.00562(11) 0.00565(10) 0.00047(11)
N1 0.0164(9) 0.0273(10) 0.0206(9) -0.0015(8) 0.0046(7) 0.0005(7)
N2 0.0153(9) 0.0190(8) 0.0188(9) -0.0040(7) 0.0040(7) -0.0003(7)
N3 0.0152(9) 0.0193(8) 0.0187(9) -0.0042(7) 0.0029(7) 0.0007(7)
N1A 0.0235(10) 0.0194(9) 0.0210(9) -0.0032(7) 0.0000(7) -0.0040(7)
N2A 0.0189(9) 0.0144(8) 0.0179(9) -0.0007(7) 0.0024(7) 0.0006(7)
N3A 0.0166(9) 0.0131(8) 0.0156(8) -0.0025(7) 0.0041(7) 0.0003(7)
C1A 0.0158(10) 0.0149(9) 0.0205(11) -0.0008(8) 0.0039(8) 0.0013(8)
C2A 0.0268(12) 0.0242(11) 0.0155(10) 0.0002(8) 0.0011(8) 0.0030(9)
C3A 0.0245(11) 0.0209(10) 0.0156(10) -0.0030(8) 0.0020(8) 0.0014(9)
C11A 0.0256(12) 0.0258(11) 0.0235(12) -0.0044(9) 0.0061(9) -0.0057(9)
C12A 0.0204(12) 0.0380(13) 0.0295(13) -0.0072(11) 0.0011(9) -0.0053(10)
C13A 0.0246(12) 0.0379(13) 0.0267(13) -0.0054(11) -0.0067(10) -0.0033(10)
C14A 0.0249(12) 0.0257(11) 0.0223(11) -0.0061(9) -0.0002(9) -0.0038(9)
C15A 0.0331(14) 0.0375(13) 0.0182(11) -0.0040(10) -0.0016(9) -0.0001(11)
C16A 0.0361(14) 0.0332(13) 0.0201(12) -0.0038(10) 0.0068(10) 0.0045(11)
C17A 0.0256(12) 0.0288(12) 0.0267(12) -0.0045(10) 0.0062(9) 0.0077(10)
C18A 0.0260(12) 0.0180(10) 0.0218(11) -0.0041(8) 0.0000(9) 0.0013(9)
C19A 0.0233(11) 0.0154(10) 0.0196(11) -0.0049(8) 0.0019(8) -0.0032(8)
C21A 0.0274(12) 0.0128(9) 0.0218(11) 0.0026(8) -0.0012(9) -0.0008(8)
C22A 0.0275(12) 0.0203(11) 0.0269(12) 0.0039(9) 0.0030(9) -0.0023(9)
C23A 0.0329(14) 0.0248(12) 0.0478(16) 0.0076(11) 0.0017(12) -0.0085(11)
C24A 0.0449(17) 0.0144(11) 0.0600(19) 0.0053(11) -0.0061(14) -0.0038(11)
C25A 0.0392(15) 0.0151(11) 0.0481(16) -0.0015(10) -0.0045(12) 0.0066(10)
C26A 0.0270(12) 0.0179(10) 0.0271(12) 0.0004(9) -0.0006(9) 0.0028(9)
C31A 0.0331(16) 0.0520(18) 0.065(2) 0.0219(16) 0.0069(14) 0.0152(14)
C32A 0.0253(12) 0.0226(11) 0.0320(13) -0.0040(10) 0.0010(10) 0.0051(9)
C33A 0.0364(16) 0.0523(17) 0.0401(16) 0.0056(13) 0.0026(12) -0.0027(13)
C41A 0.0370(16) 0.0553(18) 0.0509(19) -0.0064(15) -0.0002(13) 0.0156(14)
C42A 0.0227(12) 0.0269(12) 0.0391(14) -0.0020(11) 0.0083(10) -0.0043(10)
C43A 0.055(2) 0.0517(18) 0.0413(17) -0.0025(14) 0.0170(14) -0.0060(15)
C51A 0.0202(11) 0.0141(9) 0.0149(10) -0.0022(8) 0.0036(8) -0.0025(8)
C52A 0.0231(11) 0.0162(10) 0.0161(10) -0.0016(8) 0.0032(8) 0.0008(8)
C53A 0.0323(13) 0.0171(10) 0.0271(12) 0.0018(9) 0.0024(10) 0.0040(9)
C54A 0.0431(15) 0.0198(11) 0.0299(13) 0.0055(10) 0.0076(11) -0.0048(10)
C55A 0.0307(13) 0.0264(12) 0.0283(13) 0.0013(10) 0.0122(10) -0.0091(10)
C56A 0.0220(11) 0.0202(10) 0.0204(11) -0.0053(9) 0.0070(8) -0.0031(9)
C61A 0.0212(12) 0.0381(14) 0.0433(15) -0.0106(12) 0.0082(11) -0.0010(10)
C62A 0.0230(11) 0.0199(10) 0.0225(11) -0.0003(9) 0.0065(9) 0.0052(9)
C63A 0.0322(13) 0.0275(12) 0.0254(12) -0.0016(10) 0.0090(10) 0.0098(10)
C71A 0.0360(16) 0.073(2) 0.0371(16) -0.0230(15) 0.0084(12) 0.0166(15)
C72A 0.0200(12) 0.0241(11) 0.0340(13) -0.0062(10) 0.0087(9) -0.0024(9)
C73A 0.0359(16) 0.0469(16) 0.0401(16) -0.0112(13) -0.0023(12) 0.0137(13)
C1 0.0151(10) 0.0206(10) 0.0163(10) -0.0012(8) 0.0033(8) 0.0016(8)
C2 0.0156(10) 0.0220(10) 0.0231(11) -0.0024(9) 0.0090(8) -0.0004(8)
C3 0.0135(10) 0.0225(10) 0.0244(11) -0.0013(9) 0.0065(8) -0.0003(8)
C11 0.0166(11) 0.0371(13) 0.0193(11) -0.0023(10) 0.0000(8) -0.0006(9)
C12 0.0264(13) 0.0455(15) 0.0197(12) 0.0027(10) 0.0010(9) -0.0017(11)
C13 0.0304(14) 0.0565(17) 0.0184(12) -0.0028(11) 0.0080(10) -0.0067(12)
C14 0.0237(13) 0.0513(16) 0.0287(13) -0.0138(12) 0.0119(10) -0.0012(11)
C15 0.0166(11) 0.0342(12) 0.0271(12) -0.0096(10) 0.0044(9) -0.0008(9)
C16 0.0196(12) 0.0345(13) 0.0427(15) -0.0075(11) 0.0055(10) 0.0056(10)
C17 0.0285(13) 0.0277(12) 0.0409(15) 0.0014(11) 0.0019(11) 0.0072(10)
C18 0.0265(13) 0.0296(12) 0.0275(13) 0.0028(10) 0.0053(10) 0.0026(10)
C19 0.0169(11) 0.0289(11) 0.0181(11) -0.0064(9) 0.0030(8) -0.0006(9)
C21 0.0153(10) 0.0220(10) 0.0202(11) -0.0068(8) 0.0064(8) -0.0003(8)
C22 0.0229(12) 0.0222(11) 0.0279(12) -0.0020(9) 0.0093(9) -0.0004(9)
C23 0.0342(14) 0.0230(12) 0.0418(15) -0.0057(11) 0.0125(11) -0.0083(10)
C24 0.0379(15) 0.0349(14) 0.0374(15) -0.0157(12) 0.0054(12) -0.0129(12)
C25 0.0286(13) 0.0397(14) 0.0225(12) -0.0079(10) 0.0012(10) -0.0040(11)
C26 0.0193(11) 0.0266(11) 0.0219(11) -0.0034(9) 0.0074(8) 0.0005(9)
C31 0.058(2) 0.073(2) 0.051(2) 0.0179(17) 0.0124(16) 0.0328(18)
C32 0.0361(14) 0.0260(12) 0.0321(14) 0.0035(10) 0.0067(11) 0.0034(10)
C33 0.055(2) 0.064(2) 0.0456(18) 0.0201(16) 0.0183(15) 0.0075(17)
C41 0.0464(18) 0.0400(15) 0.0437(17) -0.0003(13) 0.0071(13) 0.0135(13)
C42 0.0282(13) 0.0286(12) 0.0253(12) -0.0001(10) 0.0017(9) 0.0002(10)
C43 0.0518(18) 0.0440(16) 0.0320(15) 0.0109(13) 0.0076(12) 0.0000(14)
C51 0.0129(10) 0.0236(10) 0.0197(11) -0.0054(9) 0.0030(8) -0.0004(8)
C52 0.0136(10) 0.0253(11) 0.0238(11) -0.0033(9) 0.0035(8) 0.0005(8)
C53 0.0234(12) 0.0240(11) 0.0322(13) -0.0079(10) 0.0037(10) 0.0007(9)
C54 0.0299(13) 0.0349(13) 0.0247(12) -0.0109(10) 0.0010(10) 0.0001(10)
C55 0.0249(12) 0.0341(13) 0.0212(12) -0.0029(10) 0.0007(9) 0.0018(10)
C56 0.0168(11) 0.0259(11) 0.0210(11) -0.0018(9) 0.0018(8) 0.0012(9)
C61 0.0282(14) 0.0437(15) 0.0390(15) 0.0128(12) -0.0001(11) 0.0039(11)
C62 0.0233(12) 0.0211(11) 0.0262(12) -0.0011(9) 0.0051(9) 0.0023(9)
C63 0.0427(16) 0.0260(12) 0.0400(15) 0.0016(11) 0.0119(12) -0.0024(11)
C71 0.0390(15) 0.0386(14) 0.0301(14) 0.0093(11) 0.0032(11) -0.0047(12)
C72 0.0251(12) 0.0255(11) 0.0206(11) 0.0016(9) -0.0005(9) -0.0018(9)
C73 0.0334(15) 0.0272(13) 0.0466(16) 0.0029(11) 0.0040(12) 0.0052(11)
C1S 0.058(2) 0.108(3) 0.047(2) -0.013(2) 0.0020(17) 0.002(2)
C2S 0.0543(19) 0.0508(17) 0.0332(16) -0.0109(13) 0.0039(13) 0.0116(15)
C3S 0.054(2) 0.0586(19) 0.0401(17) -0.0159(14) -0.0058(14) 0.0143(15)
C4S 0.076(3) 0.0489(18) 0.0465(19) -0.0055(15) 0.0039(17) 0.0147(17)
C5S 0.0596(19) 0.0328(14) 0.0251(13) 0.0001(11) 0.0016(12) 0.0108(13)
C6S 0.059(2) 0.0420(15) 0.0375(16) -0.0088(13) 0.0132(14) 0.0097(14)
C1P 0.100(3) 0.085(3) 0.093(3) 0.020(3) 0.010(2) 0.006(3)
C2P 0.129(4) 0.130(5) 0.205(6) -0.067(4) -0.056(4) 0.038(4)
C3P 0.126(4) 0.099(3) 0.138(4) -0.047(3) -0.029(3) 0.054(3)
C4P 0.097(4) 0.118(4) 0.185(6) -0.048(4) -0.032(3) 0.021(3)
C5P 0.114(5) 0.157(6) 0.209(7) -0.111(5) -0.033(4) 0.048(4)

loop_
_atom_type_symbol
_atom_type_description
_atom_type_scat_dispersion_real
_atom_type_scat_dispersion_imag
_atom_type_scat_source
C C 0.0033 0.0016 'International Tables Vol C Tables 4.2.6.8 and 6.1.1.4'
H H 0.0000 0.0000 'International Tables Vol C Tables 4.2.6.8 and 6.1.1.4'
N N 0.0061 0.0033 'International Tables Vol C Tables 4.2.6.8 and 6.1.1.4'
O O 0.0106 0.0060 'International Tables Vol C Tables 4.2.6.8 and 6.1.1.4'
Cu Cu 0.3201 1.2651 'International Tables Vol C Tables 4.2.6.8 and 6.1.1.4'

loop_
_geom_angle_atom_site_label_1
_geom_angle_atom_site_label_2
_geom_angle_atom_site_label_3
_geom_angle
_geom_angle_site_symmetry_1
_geom_angle_site_symmetry_3
_geom_angle_publ_flag
C18A O2A Cu1A 111.01(14) . . ?
C1A Cu1A N1A 145.96(9) . . ?
C1A Cu1A O2A 130.83(8) . . ?
N1A Cu1A O2A 82.88(7) . . ?
C11 O1 Cu1 109.24(15) . . ?
C1 Cu1 N1 145.38(8) . . ?
C1 Cu1 O1 129.86(8) . . ?
N1 Cu1 O1 82.87(7) . . ?
C18 N1 C19 118.4(2) . . ?
C18 N1 Cu1 130.55(16) . . ?
C19 N1 Cu1 110.89(15) . . ?
C1 N2 C2 112.03(17) . . ?
C1 N2 C21 123.69(18) . . ?
C2 N2 C21 123.86(17) . . ?
C1 N3 C3 111.78(17) . . ?
C1 N3 C51 125.00(17) . . ?
C3 N3 C51 123.14(17) . . ?
C11A N1A C19A 118.11(19) . . ?
C11A N1A Cu1A 131.07(16) . . ?
C19A N1A Cu1A 110.72(15) . . ?
C1A N2A C2A 112.02(17) . . ?
C1A N2A C21A 124.35(17) . . ?
C2A N2A C21A 123.58(17) . . ?
C1A N3A C3A 111.87(17) . . ?
C1A N3A C51A 124.50(17) . . ?
C3A N3A C51A 123.45(17) . . ?
N3A C1A N2A 102.93(17) . . ?
N3A C1A Cu1A 125.89(15) . . ?
N2A C1A Cu1A 131.09(15) . . ?
C3A C2A N2A 106.41(19) . . ?
C2A C3A N3A 106.76(18) . . ?
N1A C11A C12A 123.3(2) . . ?
C13A C12A C11A 119.2(2) . . ?
C12A C13A C14A 119.9(2) . . ?
C15A C14A C13A 123.7(2) . . ?
C15A C14A C19A 119.1(2) . . ?
C13A C14A C19A 117.1(2) . . ?
C16A C15A C14A 118.8(2) . . ?
C15A C16A C17A 122.4(2) . . ?
C18A C17A C16A 121.9(2) . . ?
O2A C18A C17A 124.7(2) . . ?
O2A C18A C19A 119.6(2) . . ?
C17A C18A C19A 115.7(2) . . ?
N1A C19A C14A 122.3(2) . . ?
N1A C19A C18A 115.60(19) . . ?
C14A C19A C18A 122.0(2) . . ?
C22A C21A C26A 123.4(2) . . ?
C22A C21A N2A 118.02(19) . . ?
C26A C21A N2A 118.5(2) . . ?
C21A C22A C23A 117.5(2) . . ?
C21A C22A C42A 122.5(2) . . ?
C23A C22A C42A 120.0(2) . . ?
C24A C23A C22A 120.5(2) . . ?
C25A C24A C23A 120.5(2) . . ?
C24A C25A C26A 121.3(2) . . ?
C25A C26A C21A 116.6(2) . . ?
C25A C26A C32A 121.8(2) . . ?
C21A C26A C32A 121.51(19) . . ?
C26A C32A C33A 111.6(2) . . ?
C26A C32A C31A 112.5(2) . . ?
C33A C32A C31A 109.7(2) . . ?
C22A C42A C43A 111.1(2) . . ?
C22A C42A C41A 111.3(2) . . ?
C43A C42A C41A 111.2(2) . . ?
C56A C51A C52A 123.38(19) . . ?
C56A C51A N3A 117.65(18) . . ?
C52A C51A N3A 118.88(18) . . ?
C53A C52A C51A 117.5(2) . . ?
C53A C52A C62A 121.42(19) . . ?
C51A C52A C62A 121.07(18) . . ?
C54A C53A C52A 120.3(2) . . ?
C55A C54A C53A 121.0(2) . . ?
C54A C55A C56A 121.0(2) . . ?
C51A C56A C55A 116.8(2) . . ?
C51A C56A C72A 122.5(2) . . ?
C55A C56A C72A 120.7(2) . . ?
C52A C62A C63A 112.48(19) . . ?
C52A C62A C61A 110.69(19) . . ?
C63A C62A C61A 110.3(2) . . ?
C71A C72A C56A 112.2(2) . . ?
C71A C72A C73A 110.2(2) . . ?
C56A C72A C73A 110.44(19) . . ?
N2 C1 N3 102.86(17) . . ?
N2 C1 Cu1 133.14(16) . . ?
N3 C1 Cu1 123.95(15) . . ?
C3 C2 N2 106.58(18) . . ?
C2 C3 N3 106.74(18) . . ?
O1 C11 C12 124.5(2) . . ?
O1 C11 C19 119.5(2) . . ?
C12 C11 C19 115.9(2) . . ?
C11 C12 C13 121.4(2) . . ?
C14 C13 C12 122.6(2) . . ?
C13 C14 C15 119.1(2) . . ?
C16 C15 C19 117.1(2) . . ?
C16 C15 C14 124.4(2) . . ?
C19 C15 C14 118.5(2) . . ?
C17 C16 C15 120.0(2) . . ?
C16 C17 C18 119.2(2) . . ?
N1 C18 C17 122.9(2) . . ?
N1 C19 C15 122.3(2) . . ?
N1 C19 C11 115.2(2) . . ?
C15 C19 C11 122.5(2) . . ?
C22 C21 C26 122.8(2) . . ?
C22 C21 N2 118.25(19) . . ?
C26 C21 N2 118.87(19) . . ?
C21 C22 C23 117.0(2) . . ?
C21 C22 C32 122.9(2) . . ?
C23 C22 C32 120.1(2) . . ?
C24 C23 C22 121.3(2) . . ?
C23 C24 C25 120.2(2) . . ?
C24 C25 C26 121.1(2) . . ?
C25 C26 C21 117.6(2) . . ?
C25 C26 C42 121.1(2) . . ?
C21 C26 C42 121.3(2) . . ?
C33 C32 C22 111.3(2) . . ?
C33 C32 C31 110.9(2) . . ?
C22 C32 C31 111.5(2) . . ?
C26 C42 C43 112.7(2) . . ?
C26 C42 C41 110.1(2) . . ?
C43 C42 C41 110.7(2) . . ?
C52 C51 C56 123.2(2) . . ?
C52 C51 N3 118.29(19) . . ?
C56 C51 N3 118.43(19) . . ?
C53 C52 C51 117.4(2) . . ?
C53 C52 C62 121.2(2) . . ?
C51 C52 C62 121.32(19) . . ?
C54 C53 C52 120.8(2) . . ?
C53 C54 C55 120.6(2) . . ?
C54 C55 C56 121.3(2) . . ?
C55 C56 C51 116.7(2) . . ?
C55 C56 C72 121.3(2) . . ?
C51 C56 C72 122.01(19) . . ?
C52 C62 C63 113.4(2) . . ?
C52 C62 C61 110.38(19) . . ?
C63 C62 C61 109.9(2) . . ?
C56 C72 C71 113.0(2) . . ?
C56 C72 C73 111.16(19) . . ?
C71 C72 C73 110.0(2) . . ?
C3S C2S C6S 122.7(3) . . ?
C3S C2S C1S 119.0(3) . . ?
C6S C2S C1S 118.2(3) . . ?
C2S C3S C4S 116.4(3) . . ?
C5S C4S C3S 123.2(3) . . ?
C4S C5S C6S 116.5(3) . 3_656 ?
C6S C6S C5S 124.0(4) 3_656 3_656 ?
C6S C6S C2S 117.2(4) 3_656 . ?
C5S C6S C2S 118.8(3) 3_656 . ?
C1P C2P C3P 126.5(6) . . ?
C4P C3P C2P 132.3(5) . . ?
C3P C4P C5P 130.0(6) . . ?

loop_
_geom_bond_atom_site_label_1
_geom_bond_atom_site_label_2
_geom_bond_distance
_geom_bond_site_symmetry_2
_geom_bond_publ_flag
O2A C18A 1.302(3) . ?
O2A Cu1A 2.0282(17) . ?
Cu1A C1A 1.879(2) . ?
Cu1A N1A 2.0275(19) . ?
O1 C11 1.303(3) . ?
O1 Cu1 2.0468(17) . ?
Cu1 C1 1.867(2) . ?
Cu1 N1 1.9926(19) . ?
N1 C18 1.320(3) . ?
N1 C19 1.370(3) . ?
N2 C1 1.362(3) . ?
N2 C2 1.390(3) . ?
N2 C21 1.446(3) . ?
N3 C1 1.374(3) . ?
N3 C3 1.386(3) . ?
N3 C51 1.445(3) . ?
N1A C11A 1.328(3) . ?
N1A C19A 1.368(3) . ?
N2A C1A 1.366(3) . ?
N2A C2A 1.388(3) . ?
N2A C21A 1.447(3) . ?
N3A C1A 1.364(3) . ?
N3A C3A 1.388(3) . ?
N3A C51A 1.447(3) . ?
C2A C3A 1.343(3) . ?
C11A C12A 1.406(3) . ?
C12A C13A 1.365(4) . ?
C13A C14A 1.412(3) . ?
C14A C15A 1.409(3) . ?
C14A C19A 1.423(3) . ?
C15A C16A 1.368(4) . ?
C16A C17A 1.413(3) . ?
C17A C18A 1.385(3) . ?
C18A C19A 1.448(3) . ?
C21A C22A 1.392(3) . ?
C21A C26A 1.405(3) . ?
C22A C23A 1.393(3) . ?
C22A C42A 1.525(3) . ?
C23A C24A 1.388(4) . ?
C24A C25A 1.379(4) . ?
C25A C26A 1.393(3) . ?
C26A C32A 1.521(3) . ?
C31A C32A 1.525(3) . ?
C32A C33A 1.524(4) . ?
C41A C42A 1.529(4) . ?
C42A C43A 1.526(4) . ?
C51A C56A 1.391(3) . ?
C51A C52A 1.401(3) . ?
C52A C53A 1.397(3) . ?
C52A C62A 1.517(3) . ?
C53A C54A 1.383(4) . ?
C54A C55A 1.377(4) . ?
C55A C56A 1.405(3) . ?
C56A C72A 1.517(3) . ?
C61A C62A 1.534(3) . ?
C62A C63A 1.529(3) . ?
C71A C72A 1.516(4) . ?
C72A C73A 1.523(4) . ?
C2 C3 1.343(3) . ?
C11 C12 1.391(3) . ?
C11 C19 1.446(3) . ?
C12 C13 1.408(4) . ?
C13 C14 1.365(4) . ?
C14 C15 1.420(3) . ?
C15 C16 1.408(4) . ?
C15 C19 1.412(3) . ?
C16 C17 1.362(4) . ?
C17 C18 1.403(3) . ?
C21 C22 1.398(3) . ?
C21 C26 1.402(3) . ?
C22 C23 1.401(3) . ?
C22 C32 1.520(3) . ?
C23 C24 1.381(4) . ?
C24 C25 1.383(4) . ?
C25 C26 1.392(3) . ?
C26 C42 1.525(3) . ?
C31 C32 1.520(4) . ?
C32 C33 1.520(4) . ?
C41 C42 1.529(4) . ?
C42 C43 1.525(4) . ?
C51 C52 1.400(3) . ?
C51 C56 1.404(3) . ?
C52 C53 1.393(3) . ?
C52 C62 1.528(3) . ?
C53 C54 1.383(4) . ?
C54 C55 1.384(3) . ?
C55 C56 1.395(3) . ?
C56 C72 1.523(3) . ?
C61 C62 1.534(3) . ?
C62 C63 1.530(3) . ?
C71 C72 1.526(3) . ?
C72 C73 1.539(3) . ?
C1S C2S 1.529(5) . ?
C2S C3S 1.346(4) . ?
C2S C6S 1.412(5) . ?
C3S C4S 1.471(5) . ?
C4S C5S 1.328(5) . ?
C5S C6S 1.411(4) 3_656 ?
C6S C6S 1.362(6) 3_656 ?
C1P C2P 1.373(8) . ?
C2P C3P 1.420(8) . ?
C3P C4P 1.346(7) . ?
C4P C5P 1.409(7) . ?
